data_1549916
loop_
_publ_author_name
'Delgado, Teresa'
'Meneses-S\'anchez, Manuel'
'Pi\~neiro-L\'opez, Luc\'ia'
'Bartual-Murgui, Carlos'
'Mu\~noz, M Carmen'
'Real, Jos\'e Antonio'

_publ_section_title
;
 Thermo- and photo-modulation of exciplex fluorescence in a 3D spin
 crossover Hofmann-type coordination polymer.
;
_journal_issue 44
_journal_name_full 'Chemical science'
_journal_page_first 8446
_journal_page_last 8452
_journal_paper_doi 10.1039/c8sc02677g
_journal_volume 9
_journal_year 2018
_chemical_absolute_configuration ad
_chemical_formula_moiety 'C40 H24 Au4 N12 Zn2, 2(C16 H10)'
_chemical_formula_sum 'C72 H44 Au4 N12 Zn2'
_chemical_formula_weight 1995.80
_space_group_crystal_system monoclinic
_space_group_IT_number 9
_space_group_name_Hall 'C -2yc'
_space_group_name_H-M_alt 'C 1 c 1'
_symmetry_space_group_name_Hall 'C -2yc'
_symmetry_space_group_name_H-M 'C 1 c 1'
_atom_sites_solution_hydrogens geom
_audit_creation_date 2018-08-10
_audit_creation_method
;
Olex2 1.2
(compiled 2018.05.29 svn.r3508 for OlexSys, GUI svn.r5506)
;
_audit_update_record
;
2018-08-14 deposited with the CCDC.
2018-09-11 downloaded from the CCDC.
;
_cell_angle_alpha 90
_cell_angle_beta 112.538(3)
_cell_angle_gamma 90
_cell_formula_units_Z 4
_cell_length_a 33.4492(11)
_cell_length_b 13.0989(5)
_cell_length_c 16.2467(6)
_cell_measurement_reflns_used 3657
_cell_measurement_temperature 280(1)
_cell_measurement_theta_max 22.0890
_cell_measurement_theta_min 3.4440
_cell_volume 6574.8(4)
_computing_cell_refinement 'CrysAlisPro, Agilent Technologies'
_computing_data_collection 'CrysAlisPro, Agilent Technologies'
_computing_data_reduction 'CrysAlisPro, Agilent Technologies'
_computing_molecular_graphics 'Olex2 (Dolomanov et al., 2009)'
_computing_publication_material 'Olex2 (Dolomanov et al., 2009)'
_computing_structure_refinement 'SHELXL-2014 (Sheldrick, 2014)'
_computing_structure_solution 'SHELXS-2014 (Sheldrick, 2014)'
_diffrn_ambient_temperature 280(1)
_diffrn_detector_area_resol_mean 16.0267
_diffrn_measured_fraction_theta_full 0.998
_diffrn_measured_fraction_theta_max 0.904
_diffrn_measurement_device_type 'SuperNova Sapphire3'
_diffrn_measurement_method multi-scan
_diffrn_radiation_type MoK\a
_diffrn_radiation_wavelength 0.71073
_diffrn_reflns_av_R_equivalents 0.0814
_diffrn_reflns_av_unetI/netI 0.1647
_diffrn_reflns_Laue_measured_fraction_full 0.998
_diffrn_reflns_Laue_measured_fraction_max 0.904
_diffrn_reflns_limit_h_max 43
_diffrn_reflns_limit_h_min -46
_diffrn_reflns_limit_k_max 16
_diffrn_reflns_limit_k_min -17
_diffrn_reflns_limit_l_max 22
_diffrn_reflns_limit_l_min -22
_diffrn_reflns_number 31836
_diffrn_reflns_point_group_measured_fraction_full 0.998
_diffrn_reflns_point_group_measured_fraction_max 0.904
_diffrn_reflns_theta_full 25.242
_diffrn_reflns_theta_max 30.014
_diffrn_reflns_theta_min 3.379
_exptl_absorpt_coefficient_mu 9.662
_exptl_absorpt_correction_T_max 1.00000
_exptl_absorpt_correction_T_min 0.74342
_exptl_absorpt_correction_type multi-scan
_exptl_absorpt_process_details 'Empirical absorption correction'
_exptl_crystal_colour colourless
_exptl_crystal_density_diffrn 2.016
_exptl_crystal_description prismatic
_exptl_crystal_F_000 3744
_exptl_crystal_size_max 0.1
_exptl_crystal_size_mid 0.1
_exptl_crystal_size_min 0.04
_refine_diff_density_max 1.659
_refine_diff_density_min -1.561
_refine_diff_density_rms 0.230
_refine_ls_abs_structure_details
;
 Flack x determined using 2075 quotients [(I+)-(I-)]/[(I+)+(I-)]
 (Parsons, Flack and Wagner, Acta Cryst. B69 (2013) 249-259).
;
_refine_ls_abs_structure_Flack -0.004(15)
_refine_ls_extinction_method none
_refine_ls_goodness_of_fit_ref 0.970
_refine_ls_hydrogen_treatment constr
_refine_ls_matrix_type full
_refine_ls_number_parameters 760
_refine_ls_number_reflns 15241
_refine_ls_number_restraints 177
_refine_ls_restrained_S_all 0.966
_refine_ls_R_factor_all 0.1592
_refine_ls_R_factor_gt 0.0679
_refine_ls_shift/su_max 0.012
_refine_ls_shift/su_mean 0.001
_refine_ls_structure_factor_coef Fsqd
_refine_ls_weighting_details 'w=1/[\s^2^(Fo^2^)] where P=(Fo^2^+2Fc^2^)/3'
_refine_ls_weighting_scheme calc
_refine_ls_wR_factor_gt 0.0766
_refine_ls_wR_factor_ref 0.1098
_reflns_Friedel_coverage 0.999
_reflns_Friedel_fraction_full 0.998
_reflns_Friedel_fraction_max 0.904
_reflns_number_gt 7442
_reflns_number_total 15241
_reflns_threshold_expression 'I > 2\s(I)'
_cod_data_source_file c8sc02677g2.cif
_cod_data_source_block shelx
_cod_depositor_comments 'Adding full bibliography for 1549915--1549918.cif.'
_cod_database_code 1549916
_shelxl_version_number 2014-1
_shelx_space_group_comment
;
The symmetry employed for this shelxl refinement is uniquely defined
by the following loop, which should always be used as a source of
symmetry information in preference to the above space-group names.
They are only intended as comments.
;
_shelx_estimated_absorpt_t_max 0.699
_shelx_estimated_absorpt_t_min 0.445
_olex2_refinement_description
;
1. Others
 Fixed Uiso: H1(0.046) H2(0.039) H4(0.044) H5(0.051) H7(0.035) H8(0.038)
 H10(0.046) H11(0.049) H13(0.068) H14(0.054) H15(0.051) H16(0.048) H21(0.071)
 H22(0.07) H24(0.069) H25(0.045) H27(0.073) H28(0.066) H30(0.053) H31(0.042)
 H33(0.053) H34(0.05) H35(0.06) H36(0.049) H54(0.108) H41(0.13) H42(0.115)
 H46(0.144) H47(0.152) H48(0.164) H52(0.131) H53(0.17) H55(0.198) H56(0.207)
 H57(0.087) H58(0.121) H62(0.109) H63(0.11) H64(0.1) H68(0.111) H69(0.081)
 H70(0.136) H71(0.139) H72(0.122)
 Fixed X: H1(0.2861) H2(0.3576) H4(0.3702) H5(0.2978) H7(0.4238) H8(0.497)
 H10(0.5097) H11(0.4372) H13(0.5652) H14(0.638) H15(0.6458) H16(0.5735)
 H21(0.1939) H22(0.2659) H24(0.2534) H25(0.1816) H27(0.3186) H28(0.3949)
 H30(0.4021) H31(0.3278) H33(0.4565) H34(0.5304) H35(0.5419) H36(0.4691)
 H54(0.301) H41(0.5528) H42(0.5136) H46(0.5184) H47(0.4423) H48(0.3693)
 H52(0.3772) H53(0.4502) H55(0.2666) H56(0.3059) H57(0.5224) H58(0.4542)
 H62(0.5467) H63(0.3769) H64(0.3289) H68(0.4817) H69(0.5281) H70(0.3085)
 H71(0.3308) H72(0.4031)
 Fixed Y: H1(-0.2936) H2(-0.3171) H4(-0.3589) H5(-0.3198) H7(-0.3197) H8(-
 0.3061) H10(-0.3912) H11(-0.3809) H13(-0.3555) H14(-0.3336) H15(-0.2654) H16(-
 0.2885) H21(-0.127) H22(-0.1425) H24(-0.4405) H25(-0.4235) H27(-0.1764) H28(-
 0.1773) H30(-0.4268) H31(-0.4383) H33(-0.1441) H34(-0.1309) H35(-0.4242) H36(-
 0.4447) H54(-0.4681) H41(-0.3736) H42(-0.5071) H46(-0.2265) H47(-0.5825) H48(-
 0.569) H52(-0.112) H53(-0.1255) H55(-0.3209) H56(-0.1875) H57(-0.0774) H58(-
 0.0625) H62(-0.0825) H63(-0.0617) H64(-0.0459) H68(-0.1009) H69(-0.1136) H70(-
 0.0721) H71(-0.0858) H72(-0.1171)
 Fixed Z: H1(-0.0104) H2(0.0644) H4(-0.1654) H5(-0.2342) H7(0.1323) H8(0.2062)
 H10(-0.0199) H11(-0.0949) H13(0.2679) H14(0.3358) H15(0.1068) H16(0.0351) H21(-
 0.6892) H22(-0.6056) H24(-0.6161) H25(-0.7003) H27(-0.472) H28(-0.3972) H30(-
 0.5207) H31(-0.5951) H33(-0.3974) H34(-0.3312) H35(-0.3406) H36(-0.4034) H54(-
 0.8574) H41(-0.5689) H42(-0.6556) H46(-0.5522) H47(-0.7544) H48(-0.8236) H52(-
 0.6554) H53(-0.586) H55(-0.8408) H56(-0.7541) H57(0.2785) H58(0.2506)
 H62(0.1633) H63(0.15) H64(0.0054) H68(-0.1451) H69(0.0013) H70(-0.1491) H71(-
 0.2733) H72(-0.2464)
;
_olex2_submission_special_instructions 'No special instructions were received'
_publcif_funding_html
;
;

loop_
_space_group_symop_operation_xyz
'x, y, z'
'x, -y, z+1/2'
'x+1/2, y+1/2, z'
'x+1/2, -y+1/2, z+1/2'

loop_
_atom_site_label
_atom_site_type_symbol
_atom_site_fract_x
_atom_site_fract_y
_atom_site_fract_z
_atom_site_U_iso_or_equiv
_atom_site_adp_type
_atom_site_occupancy
_atom_site_site_symmetry_order
_atom_site_calc_flag
_atom_site_refinement_flags_posn
_atom_site_refinement_flags_adp
_atom_site_disorder_assembly
_atom_site_disorder_group
Au1 Au 0.72993(3) -0.48469(11) 0.04937(6) 0.0448(4) Uani 1 1 d . . . .
Au2 Au 0.70111(3) 0.01477(11) 0.04476(6) 0.0442(4) Uani 1 1 d . . . .
Au3 Au 0.62709(3) -0.49893(10) -0.00418(7) 0.0474(4) Uani 1 1 d . . . .
Au4 Au 0.60259(3) 0.00011(10) -0.02470(6) 0.0491(4) Uani 1 1 d . . . .
Zn1 Zn 0.71729(13) -0.2474(3) 0.2988(3) 0.0256(6) Uani 1 1 d . . . .
Zn2 Zn 0.61261(12) -0.2519(3) -0.2668(3) 0.0283(6) Uani 1 1 d . . . .
N1 N 0.2851(7) -0.2986(17) -0.1328(17) 0.028(6) Uani 1 1 d . . . .
N2 N 0.6506(8) -0.2912(18) 0.2281(19) 0.041(7) Uani 1 1 d . . . .
N3 N 0.7332(7) -0.3450(16) 0.2067(16) 0.029(6) Uani 1 1 d . U . .
N4 N 0.7000(9) 0.153(2) -0.116(2) 0.052(9) Uani 1 1 d . . . .
N5 N 0.7275(8) -0.626(2) -0.1068(19) 0.046(8) Uani 1 1 d . . . .
N6 N 0.7099(7) -0.1257(18) 0.2063(18) 0.038(7) Uani 1 1 d . . . .
N7 N 0.1812(6) -0.2695(15) -0.7023(15) 0.022(5) Uani 1 1 d . U . .
N8 N 0.5445(7) -0.2782(17) -0.3304(17) 0.034(6) Uani 1 1 d . U . .
N9 N 0.6161(8) -0.369(2) -0.1699(19) 0.065(9) Uani 1 1 d . . . .
N10 N 0.6026(8) -0.1395(18) -0.1779(18) 0.047(7) Uani 1 1 d . U . .
N11 N 0.6064(8) 0.1378(16) 0.1348(17) 0.038(7) Uani 1 1 d . . . .
N12 N 0.6247(8) -0.3644(19) -0.3513(17) 0.045(7) Uani 1 1 d . . . .
C1 C 0.3036(7) -0.302(2) -0.0427(17) 0.039(7) Uani 1 1 d . . . .
H1 H 0.2861 -0.2936 -0.0104 0.046 Uiso 1 1 calc R U . .
C2 C 0.3464(7) -0.3182(18) 0.0025(18) 0.033(6) Uani 1 1 d . U . .
H2 H 0.3576 -0.3171 0.0644 0.039 Uiso 1 1 calc R U . .
C3 C 0.3738(9) -0.336(2) -0.0412(19) 0.029(7) Uani 1 1 d . U . .
C4 C 0.3544(8) -0.341(2) -0.1313(17) 0.037(7) Uani 1 1 d . . . .
H4 H 0.3702 -0.3589 -0.1654 0.044 Uiso 1 1 calc R U . .
C5 C 0.3099(8) -0.319(2) -0.1722(18) 0.042(7) Uani 1 1 d . . . .
H5 H 0.2978 -0.3198 -0.2342 0.051 Uiso 1 1 calc R U . .
C6 C 0.4218(8) -0.3461(19) 0.008(2) 0.031(7) Uani 1 1 d . U . .
C7 C 0.4416(8) -0.3281(17) 0.1005(15) 0.029(6) Uani 1 1 d . . . .
H7 H 0.4238 -0.3197 0.1323 0.035 Uiso 1 1 calc R U . .
C8 C 0.4851(7) -0.3223(17) 0.1459(16) 0.032(6) Uani 1 1 d . . . .
H8 H 0.4970 -0.3061 0.2062 0.038 Uiso 1 1 calc R U . .
C9 C 0.5125(9) -0.343(2) 0.0959(19) 0.034(8) Uani 1 1 d . . . .
C10 C 0.4927(7) -0.3697(19) 0.0107(18) 0.039(7) Uani 1 1 d . . . .
H10 H 0.5097 -0.3912 -0.0199 0.046 Uiso 1 1 calc R U . .
C11 C 0.4488(7) -0.367(2) -0.0340(16) 0.041(7) Uani 1 1 d . . . .
H11 H 0.4372 -0.3809 -0.0949 0.049 Uiso 1 1 calc R U . .
C12 C 0.5608(9) -0.331(2) 0.140(2) 0.033(7) Uani 1 1 d . U . .
C13 C 0.5814(8) -0.339(2) 0.234(2) 0.057(9) Uani 1 1 d . . . .
H13 H 0.5652 -0.3555 0.2679 0.068 Uiso 1 1 calc R U . .
C14 C 0.6248(9) -0.323(2) 0.2747(17) 0.045(8) Uani 1 1 d . . . .
H14 H 0.6380 -0.3336 0.3358 0.054 Uiso 1 1 calc R U . .
C15 C 0.6299(8) -0.283(2) 0.1405(17) 0.043(8) Uani 1 1 d . . . .
H15 H 0.6458 -0.2654 0.1068 0.051 Uiso 1 1 calc R U . .
C16 C 0.5861(8) -0.2995(19) 0.0963(17) 0.040(7) Uani 1 1 d . . . .
H16 H 0.5735 -0.2885 0.0351 0.048 Uiso 1 1 calc R U . .
C17 C 0.7306(10) -0.575(2) -0.047(2) 0.038(8) Uani 1 1 d . . . .
C18 C 0.7331(10) -0.397(3) 0.149(2) 0.049(9) Uani 1 1 d . U . .
C19 C 0.6999(9) 0.107(2) -0.056(2) 0.045(9) Uani 1 1 d . . . .
C20 C 0.7063(9) -0.069(3) 0.150(2) 0.045(9) Uani 1 1 d . . . .
C21 C 0.2058(9) -0.192(2) -0.675(2) 0.059(9) Uani 1 1 d . . . .
H21 H 0.1939 -0.1270 -0.6892 0.071 Uiso 1 1 calc R U . .
C22 C 0.2493(8) -0.201(2) -0.6246(19) 0.058(9) Uani 1 1 d . . . .
H22 H 0.2659 -0.1425 -0.6056 0.070 Uiso 1 1 calc R U . .
C23 C 0.2694(8) -0.297(2) -0.6010(19) 0.038(7) Uani 1 1 d . . . .
C24 C 0.2422(7) -0.375(2) -0.631(2) 0.058(9) Uani 1 1 d . . . .
H24 H 0.2534 -0.4405 -0.6161 0.069 Uiso 1 1 calc R U . .
C25 C 0.1988(7) -0.3657(19) -0.6809(17) 0.037(6) Uani 1 1 d . U . .
H25 H 0.1816 -0.4235 -0.7003 0.045 Uiso 1 1 calc R U . .
C26 C 0.3145(9) -0.306(2) -0.546(2) 0.047(9) Uani 1 1 d . . . .
C27 C 0.3350(8) -0.227(2) -0.484(2) 0.061(9) Uani 1 1 d . . . .
H27 H 0.3186 -0.1764 -0.4720 0.073 Uiso 1 1 calc R U . .
C28 C 0.3812(7) -0.2278(19) -0.4388(19) 0.055(9) Uani 1 1 d . . . .
H28 H 0.3949 -0.1773 -0.3972 0.066 Uiso 1 1 calc R U . .
C29 C 0.4053(8) -0.3021(17) -0.4570(16) 0.030(6) Uani 1 1 d . U . .
C30 C 0.3852(8) -0.375(2) -0.5116(18) 0.045(7) Uani 1 1 d . . . .
H30 H 0.4021 -0.4268 -0.5207 0.053 Uiso 1 1 calc R U . .
C31 C 0.3400(8) -0.3831(18) -0.5580(18) 0.035(7) Uani 1 1 d . . . .
H31 H 0.3278 -0.4383 -0.5951 0.042 Uiso 1 1 calc R U . .
C32 C 0.4546(8) -0.296(2) -0.4103(18) 0.040(7) Uani 1 1 d . . . .
C33 C 0.4735(7) -0.2026(19) -0.3868(18) 0.045(8) Uani 1 1 d . . . .
H33 H 0.4565 -0.1441 -0.3974 0.053 Uiso 1 1 calc R U . .
C34 C 0.5180(7) -0.1951(18) -0.3471(18) 0.042(7) Uani 1 1 d . . . .
H34 H 0.5304 -0.1309 -0.3312 0.050 Uiso 1 1 calc R U . .
C35 C 0.5247(8) -0.3660(19) -0.3522(19) 0.050(9) Uani 1 1 d . . . .
H35 H 0.5419 -0.4242 -0.3406 0.060 Uiso 1 1 calc R U . .
C36 C 0.4809(8) -0.379(2) -0.3907(18) 0.041(7) Uani 1 1 d . . . .
H36 H 0.4691 -0.4447 -0.4034 0.049 Uiso 1 1 calc R U . .
C37 C 0.6222(9) -0.408(2) -0.109(2) 0.037(7) Uani 1 1 d . U . .
C38 C 0.6009(9) -0.089(2) -0.124(2) 0.040(8) Uani 1 1 d . U . .
C39 C 0.6275(9) -0.419(2) -0.403(2) 0.039(8) Uani 1 1 d . U . .
C40 C 0.6052(9) 0.084(3) 0.077(2) 0.061(11) Uani 1 1 d . . . .
C54 C 0.3173(4) -0.4150(15) -0.8224(11) 0.090(10) Uani 1 1 d G U A -1
H54 H 0.3010 -0.4681 -0.8574 0.108 Uiso 1 1 calc R U A -1
C41 C 0.5229(4) -0.3681(16) -0.5973(11) 0.109(10) Uani 1 1 d G U A -1
H41 H 0.5528 -0.3736 -0.5689 0.130 Uiso 1 1 calc R U A -1
C42 C 0.4993(4) -0.4485(13) -0.6495(12) 0.096(10) Uani 1 1 d G U A -1
H42 H 0.5136 -0.5071 -0.6556 0.115 Uiso 1 1 calc R U A -1
C43 C 0.4542(4) -0.4420(10) -0.6930(10) 0.152(13) Uani 1 1 d G U A -1
C44 C 0.4327(4) -0.3515(9) -0.6831(7) 0.062(8) Uani 1 1 d G U A -1
C45 C 0.4571(4) -0.2695(10) -0.6295(8) 0.102(10) Uani 1 1 d G U A -1
C46 C 0.5022(4) -0.2796(14) -0.5873(10) 0.120(11) Uani 1 1 d G U A -1
H46 H 0.5184 -0.2265 -0.5522 0.144 Uiso 1 1 calc R U A -1
C47 C 0.4286(6) -0.5232(10) -0.7474(13) 0.127(15) Uiso 1 1 d G U A -1
H47 H 0.4423 -0.5825 -0.7544 0.152 Uiso 1 1 calc R U A -1
C48 C 0.3849(6) -0.5151(10) -0.7889(12) 0.136(15) Uiso 1 1 d G U A -1
H48 H 0.3693 -0.5690 -0.8236 0.164 Uiso 1 1 calc R U A -1
C49 C 0.3623(4) -0.4250(11) -0.7802(9) 0.153(13) Uani 1 1 d G U A -1
C50 C 0.3868(4) -0.3430(9) -0.7266(8) 0.107(10) Uani 1 1 d G U A -1
C51 C 0.3653(5) -0.2526(10) -0.7167(10) 0.073(8) Uani 1 1 d G U A -1
C52 C 0.3909(6) -0.1714(10) -0.6623(11) 0.109(11) Uani 1 1 d G U A -1
H52 H 0.3772 -0.1120 -0.6554 0.131 Uiso 1 1 calc R U A -1
C53 C 0.4346(6) -0.1794(10) -0.6208(10) 0.141(12) Uani 1 1 d G U A -1
H53 H 0.4502 -0.1255 -0.5860 0.170 Uiso 1 1 calc R U A -1
C55 C 0.2965(4) -0.3265(17) -0.8124(12) 0.165(13) Uani 1 1 d G U A -1
H55 H 0.2666 -0.3209 -0.8408 0.198 Uiso 1 1 calc R U A -1
C56 C 0.3202(5) -0.2461(14) -0.7602(12) 0.172(13) Uani 1 1 d G U A -1
H56 H 0.3059 -0.1875 -0.7541 0.207 Uiso 1 1 calc R U A -1
C57 C 0.5027(12) -0.075(2) 0.220(2) 0.072(12) Uani 1 1 d . . . .
H57 H 0.5224 -0.0774 0.2785 0.087 Uiso 1 1 calc R U . .
C58 C 0.4624(14) -0.066(3) 0.202(3) 0.101(15) Uani 1 1 d . U . .
H58 H 0.4542 -0.0625 0.2506 0.121 Uiso 1 1 calc R U . .
C59 C 0.4297(14) -0.063(2) 0.119(3) 0.075(11) Uani 1 1 d . . . .
C60 C 0.4446(13) -0.076(3) 0.047(3) 0.069(11) Uani 1 1 d . . . .
C61 C 0.4890(12) -0.079(2) 0.061(3) 0.064(10) Uani 1 1 d . . . .
C62 C 0.5171(13) -0.079(2) 0.150(3) 0.091(14) Uani 1 1 d . . . .
H62 H 0.5467 -0.0825 0.1633 0.109 Uiso 1 1 calc R U . .
C63 C 0.3866(15) -0.061(2) 0.103(3) 0.092(13) Uani 1 1 d . . . .
H63 H 0.3769 -0.0617 0.1500 0.110 Uiso 1 1 calc R U . .
C64 C 0.3579(12) -0.057(2) 0.016(4) 0.083(13) Uani 1 1 d . . . .
H64 H 0.3289 -0.0459 0.0054 0.100 Uiso 1 1 calc R U . .
C65 C 0.3692(13) -0.070(2) -0.056(3) 0.065(10) Uani 1 1 d . . . .
C66 C 0.4129(11) -0.0798(19) -0.042(3) 0.058(10) Uani 1 1 d . . . .
C67 C 0.4245(12) -0.096(2) -0.114(3) 0.075(11) Uani 1 1 d . . . .
C68 C 0.4719(15) -0.099(2) -0.099(3) 0.092(13) Uani 1 1 d . . . .
H68 H 0.4817 -0.1009 -0.1451 0.111 Uiso 1 1 calc R U . .
C69 C 0.4992(11) -0.099(2) -0.011(3) 0.067(10) Uani 1 1 d . . . .
H69 H 0.5281 -0.1136 0.0013 0.081 Uiso 1 1 calc R U . .
C70 C 0.3376(13) -0.076(3) -0.140(4) 0.113(17) Uani 1 1 d . . . .
H70 H 0.3085 -0.0721 -0.1491 0.136 Uiso 1 1 calc R U . .
C71 C 0.3512(17) -0.088(3) -0.215(3) 0.116(17) Uani 1 1 d . . . .
H71 H 0.3308 -0.0858 -0.2733 0.139 Uiso 1 1 calc R U . .
C72 C 0.3945(14) -0.103(3) -0.200(3) 0.102(14) Uani 1 1 d . . . .
H72 H 0.4031 -0.1171 -0.2464 0.122 Uiso 1 1 calc R U . .

loop_
_atom_site_aniso_label
_atom_site_aniso_U_11
_atom_site_aniso_U_22
_atom_site_aniso_U_33
_atom_site_aniso_U_23
_atom_site_aniso_U_13
_atom_site_aniso_U_12
Au1 0.0399(8) 0.0538(9) 0.0389(8) -0.0193(7) 0.0130(7) 0.0001(7)
Au2 0.0354(7) 0.0547(9) 0.0388(8) 0.0176(7) 0.0100(6) -0.0039(6)
Au3 0.0450(8) 0.0566(9) 0.0391(7) 0.0180(6) 0.0144(7) -0.0017(6)
Au4 0.0364(7) 0.0663(11) 0.0429(8) -0.0263(6) 0.0135(7) -0.0026(5)
Zn1 0.0229(13) 0.0310(15) 0.0214(16) -0.0015(11) 0.0070(12) -0.0006(11)
Zn2 0.0283(15) 0.0331(15) 0.0216(17) -0.0010(12) 0.0076(13) -0.0031(12)
N1 0.020(11) 0.030(13) 0.032(15) -0.008(11) 0.008(10) 0.004(9)
N2 0.038(13) 0.035(15) 0.055(19) -0.013(13) 0.023(13) -0.022(11)
N3 0.031(8) 0.030(8) 0.026(8) -0.009(6) 0.012(6) 0.006(6)
N4 0.027(13) 0.063(19) 0.06(2) 0.021(15) 0.007(14) -0.001(12)
N5 0.024(13) 0.06(2) 0.05(2) -0.020(16) 0.008(14) -0.008(12)
N6 0.030(13) 0.031(14) 0.040(18) 0.008(13) -0.001(13) 0.008(11)
N7 0.015(7) 0.022(7) 0.022(7) -0.001(5) 0.000(5) 0.007(5)
N8 0.033(8) 0.031(8) 0.033(8) 0.000(6) 0.007(6) -0.003(6)
N9 0.039(16) 0.10(2) 0.036(18) 0.025(17) -0.004(14) -0.022(14)
N10 0.047(9) 0.053(9) 0.045(9) -0.006(6) 0.022(6) 0.005(6)
N11 0.057(16) 0.015(12) 0.049(18) -0.013(11) 0.030(15) -0.001(10)
N12 0.061(17) 0.051(17) 0.016(13) -0.008(12) 0.007(13) -0.007(13)
C1 0.021(13) 0.07(2) 0.022(15) 0.007(14) 0.008(12) -0.013(13)
C2 0.032(8) 0.038(8) 0.031(8) 0.007(6) 0.015(6) -0.001(6)
C3 0.028(8) 0.025(8) 0.034(9) -0.005(6) 0.010(6) 0.001(6)
C4 0.031(14) 0.055(19) 0.030(16) 0.006(14) 0.017(13) 0.025(13)
C5 0.028(15) 0.05(2) 0.026(17) -0.005(14) -0.011(13) 0.005(13)
C6 0.027(8) 0.035(9) 0.035(9) -0.004(6) 0.015(6) 0.004(6)
C7 0.037(14) 0.042(16) 0.013(13) 0.013(11) 0.016(12) 0.008(12)
C8 0.037(14) 0.030(14) 0.019(14) 0.010(11) 0.000(12) -0.006(11)
C9 0.023(15) 0.042(18) 0.025(17) -0.007(13) -0.005(13) -0.008(12)
C10 0.028(14) 0.054(18) 0.042(18) 0.005(14) 0.023(13) -0.002(12)
C11 0.023(13) 0.08(2) 0.018(14) -0.015(14) 0.005(11) -0.018(13)
C12 0.031(9) 0.031(9) 0.034(9) -0.001(6) 0.009(6) -0.006(6)
C13 0.043(17) 0.06(2) 0.08(3) 0.047(18) 0.037(18) 0.013(15)
C14 0.052(18) 0.054(19) 0.026(17) 0.029(14) 0.012(15) -0.001(15)
C15 0.037(16) 0.07(2) 0.022(16) -0.018(15) 0.014(13) -0.014(15)
C16 0.035(15) 0.050(18) 0.027(16) 0.000(13) 0.002(12) -0.021(13)
C17 0.039(18) 0.037(18) 0.03(2) -0.002(14) 0.007(16) -0.006(14)
C18 0.046(10) 0.049(11) 0.049(11) -0.007(6) 0.017(7) 0.004(6)
C19 0.019(13) 0.06(2) 0.06(2) 0.034(17) 0.015(14) 0.001(12)
C20 0.022(14) 0.07(2) 0.032(18) 0.036(16) -0.003(13) -0.001(13)
C21 0.07(2) 0.025(17) 0.05(2) 0.008(15) -0.014(16) -0.002(14)
C22 0.030(15) 0.054(19) 0.07(2) -0.033(17) -0.006(15) 0.010(13)
C23 0.029(14) 0.034(16) 0.039(18) -0.010(13) 0.000(13) 0.004(12)
C24 0.019(13) 0.035(17) 0.10(3) 0.001(17) 0.004(16) 0.017(12)
C25 0.033(8) 0.037(8) 0.039(9) 0.000(6) 0.011(6) -0.002(6)
C26 0.030(16) 0.05(2) 0.05(2) -0.005(16) 0.003(15) 0.002(13)
C27 0.051(18) 0.05(2) 0.08(3) -0.015(17) 0.022(18) 0.000(15)
C28 0.015(12) 0.048(18) 0.09(2) -0.026(16) -0.001(14) 0.000(11)
C29 0.030(8) 0.027(8) 0.029(8) -0.005(6) 0.008(6) 0.002(6)
C30 0.045(17) 0.047(18) 0.049(19) 0.014(15) 0.027(16) 0.016(13)
C31 0.039(15) 0.018(13) 0.06(2) 0.005(13) 0.027(15) -0.005(11)
C32 0.035(15) 0.053(19) 0.033(17) 0.008(14) 0.016(13) -0.002(13)
C33 0.017(12) 0.039(16) 0.07(2) -0.003(15) 0.010(13) -0.006(11)
C34 0.031(14) 0.018(14) 0.08(2) 0.008(14) 0.026(14) -0.002(11)
C35 0.034(15) 0.023(14) 0.07(2) 0.011(14) -0.009(15) -0.006(12)
C36 0.029(14) 0.034(16) 0.049(19) -0.014(14) 0.004(14) -0.010(12)
C37 0.039(9) 0.037(9) 0.037(9) 0.005(6) 0.015(6) -0.005(6)
C38 0.038(9) 0.043(9) 0.041(10) -0.006(6) 0.019(6) 0.004(6)
C39 0.039(9) 0.039(9) 0.041(10) -0.006(6) 0.018(6) -0.003(6)
C40 0.022(16) 0.10(3) 0.06(3) -0.02(2) 0.013(17) 0.017(16)
C54 0.090(10) 0.090(10) 0.090(10) 0.0001(7) 0.035(4) 0.0000(7)
C41 0.109(10) 0.109(10) 0.109(10) 0.0001(7) 0.042(4) 0.0000(7)
C42 0.096(10) 0.096(10) 0.096(10) 0.0000(7) 0.037(4) 0.0000(7)
C43 0.153(13) 0.153(13) 0.152(13) 0.0001(7) 0.059(5) 0.0000(7)
C44 0.062(8) 0.062(8) 0.062(8) 0.0001(7) 0.024(3) 0.0000(7)
C45 0.102(10) 0.103(10) 0.102(10) 0.0001(7) 0.039(4) 0.0000(7)
C46 0.120(11) 0.120(11) 0.120(11) 0.0001(7) 0.046(4) -0.0001(7)
C49 0.153(13) 0.153(13) 0.153(13) 0.0000(7) 0.059(5) 0.0000(7)
C50 0.107(10) 0.107(10) 0.107(10) 0.0000(7) 0.041(4) 0.0000(7)
C51 0.073(8) 0.073(8) 0.073(8) 0.0001(7) 0.028(3) 0.0000(7)
C52 0.109(11) 0.109(11) 0.109(11) 0.0000(7) 0.042(4) 0.0000(7)
C53 0.141(12) 0.141(12) 0.141(12) 0.0000(7) 0.054(5) 0.0000(7)
C55 0.165(13) 0.165(13) 0.165(13) 0.0000(7) 0.063(5) 0.0000(7)
C56 0.172(13) 0.172(13) 0.172(13) 0.0000(7) 0.066(5) 0.0000(7)
C57 0.13(3) 0.024(16) 0.03(2) -0.006(14) -0.01(2) -0.008(18)
C58 0.104(16) 0.096(16) 0.101(16) -0.003(7) 0.037(8) -0.001(7)
C59 0.10(3) 0.021(17) 0.09(3) 0.001(18) 0.03(3) -0.023(18)
C60 0.08(3) 0.06(2) 0.06(3) -0.008(19) 0.02(2) -0.02(2)
C61 0.07(3) 0.04(2) 0.07(3) -0.007(19) 0.01(2) -0.025(18)
C62 0.14(4) 0.05(2) 0.06(3) -0.01(2) 0.00(3) -0.02(2)
C63 0.12(4) 0.06(2) 0.11(4) 0.02(2) 0.05(3) 0.00(2)
C64 0.07(3) 0.022(17) 0.17(4) 0.03(2) 0.07(3) -0.007(16)
C65 0.11(3) 0.030(18) 0.06(3) -0.009(17) 0.04(3) -0.010(18)
C66 0.06(2) 0.009(14) 0.11(3) -0.002(16) 0.04(2) 0.001(13)
C67 0.08(3) 0.04(2) 0.11(3) 0.02(2) 0.04(3) -0.034(18)
C68 0.16(4) 0.05(2) 0.12(4) 0.00(2) 0.11(3) 0.01(2)
C69 0.06(2) 0.04(2) 0.09(3) 0.00(2) 0.03(2) 0.007(16)
C70 0.10(3) 0.07(3) 0.13(4) 0.00(3) 0.00(4) -0.04(2)
C71 0.17(5) 0.05(3) 0.10(4) 0.03(3) 0.02(4) -0.01(3)
C72 0.11(3) 0.10(3) 0.08(3) -0.01(3) 0.02(3) -0.01(3)

loop_
_atom_type_symbol
_atom_type_description
_atom_type_scat_dispersion_real
_atom_type_scat_dispersion_imag
_atom_type_scat_source
C C 0.0033 0.0016 'International Tables Vol C Tables 4.2.6.8 and 6.1.1.4'
H H 0.0000 0.0000 'International Tables Vol C Tables 4.2.6.8 and 6.1.1.4'
N N 0.0061 0.0033 'International Tables Vol C Tables 4.2.6.8 and 6.1.1.4'
Au Au -2.0133 8.8022 'International Tables Vol C Tables 4.2.6.8 and 6.1.1.4'
Zn Zn 0.2839 1.4301 'International Tables Vol C Tables 4.2.6.8 and 6.1.1.4'

loop_
_geom_angle_atom_site_label_1
_geom_angle_atom_site_label_2
_geom_angle_atom_site_label_3
_geom_angle
_geom_angle_site_symmetry_1
_geom_angle_site_symmetry_3
C17 Au1 Au3 95.0(9) . .
C18 Au1 Au3 88.3(9) . .
C18 Au1 C17 176.5(13) . .
C19 Au2 Au4 93.1(8) . .
C20 Au2 Au4 90.5(8) . .
C20 Au2 C19 175.3(13) . .
C37 Au3 Au1 85.8(8) . .
C39 Au3 Au1 98.2(8) 2_545 .
C39 Au3 C37 175.2(12) 2_545 .
C38 Au4 Au2 91.6(8) . .
C40 Au4 Au2 87.7(8) . .
C40 Au4 C38 177.8(15) . .
N1 Zn1 N5 90.0(9) 4_545 2_545
N2 Zn1 N1 178.5(12) . 4_545
N2 Zn1 N3 87.3(9) . .
N2 Zn1 N5 91.3(10) . 2_545
N3 Zn1 N1 91.9(9) . 4_545
N3 Zn1 N5 91.3(9) . 2_545
N4 Zn1 N1 89.8(10) 2 4_545
N4 Zn1 N2 91.0(10) 2 .
N4 Zn1 N3 178.2(12) 2 .
N4 Zn1 N5 89.4(12) 2 2_545
N4 Zn1 N6 92.3(11) 2 .
N6 Zn1 N1 88.3(9) . 4_545
N6 Zn1 N2 90.3(10) . .
N6 Zn1 N3 87.1(10) . .
N6 Zn1 N5 177.6(11) . 2_545
N7 Zn2 N9 89.3(9) 4_545 .
N7 Zn2 N10 89.7(9) 4_545 .
N7 Zn2 N12 88.5(9) 4_545 .
N8 Zn2 N7 178.3(10) . 4_545
N8 Zn2 N9 89.3(9) . .
N8 Zn2 N10 91.3(9) . .
N8 Zn2 N11 88.3(9) . 2_554
N8 Zn2 N12 90.4(9) . .
N9 Zn2 N10 88.6(11) . .
N11 Zn2 N7 93.1(9) 2_554 4_545
N11 Zn2 N9 177.6(11) 2_554 .
N11 Zn2 N10 91.6(8) 2_554 .
N11 Zn2 N12 89.4(10) 2_554 .
N12 Zn2 N9 90.5(10) . .
N12 Zn2 N10 178.0(12) . .
C1 N1 Zn1 121.0(18) . 4_444
C5 N1 Zn1 124(2) . 4_444
C5 N1 C1 115(2) . .
C14 N2 Zn1 121(2) . .
C15 N2 Zn1 124(2) . .
C15 N2 C14 115(2) . .
C18 N3 Zn1 167(2) . .
C19 N4 Zn1 164(3) . 2_554
C17 N5 Zn1 166(3) . 2_544
C20 N6 Zn1 172(3) . .
C21 N7 Zn2 119.5(18) . 4_444
C21 N7 C25 119(2) . .
C25 N7 Zn2 121.2(16) . 4_444
C34 N8 Zn2 117.3(17) . .
C35 N8 Zn2 127.4(19) . .
C35 N8 C34 115(2) . .
C37 N9 Zn2 162(3) . .
C38 N10 Zn2 171(3) . .
C40 N11 Zn2 172(3) . 2
C39 N12 Zn2 173(3) . .
C2 C1 N1 123(2) . .
C1 C2 C3 121(2) . .
C2 C3 C6 122(2) . .
C4 C3 C2 115(2) . .
C4 C3 C6 123(2) . .
C3 C4 C5 119(2) . .
N1 C5 C4 126(3) . .
C7 C6 C3 122(2) . .
C11 C6 C3 122(3) . .
C11 C6 C7 116(2) . .
C8 C7 C6 124(2) . .
C7 C8 C9 117(2) . .
C8 C9 C12 121(2) . .
C10 C9 C8 117(2) . .
C10 C9 C12 122(3) . .
C9 C10 C11 123(3) . .
C6 C11 C10 121(2) . .
C13 C12 C9 119(3) . .
C16 C12 C9 124(3) . .
C16 C12 C13 116(3) . .
C14 C13 C12 120(3) . .
C13 C14 N2 123(3) . .
N2 C15 C16 124(3) . .
C12 C16 C15 122(3) . .
N5 C17 Au1 175(3) . .
N3 C18 Au1 177(3) . .
N4 C19 Au2 176(3) . .
N6 C20 Au2 173(3) . .
N7 C21 C22 122(3) . .
C21 C22 C23 122(3) . .
C22 C23 C26 121(3) . .
C24 C23 C22 113(2) . .
C24 C23 C26 125(3) . .
C23 C24 C25 125(2) . .
C24 C25 N7 119(2) . .
C27 C26 C23 119(3) . .
C31 C26 C23 122(3) . .
C31 C26 C27 118(3) . .
C26 C27 C28 120(2) . .
C29 C28 C27 120(2) . .
C28 C29 C32 118(2) . .
C30 C29 C28 119(2) . .
C30 C29 C32 124(2) . .
C29 C30 C31 126(3) . .
C26 C31 C30 118(3) . .
C33 C32 C29 119(2) . .
C33 C32 C36 118(2) . .
C36 C32 C29 123(2) . .
C32 C33 C34 120(2) . .
N8 C34 C33 123(2) . .
N8 C35 C36 126(3) . .
C32 C36 C35 119(2) . .
N9 C37 Au3 171(3) . .
N10 C38 Au4 176(3) . .
N12 C39 Au3 172(3) . 2_544
N11 C40 Au4 177(3) . .
C55 C54 C49 120.7 . .
C42 C41 C46 120.6 . .
C41 C42 C43 120.8 . .
C42 C43 C44 119.0 . .
C42 C43 C47 122.4 . .
C44 C43 C47 118.6 . .
C45 C44 C43 119.9 . .
C50 C44 C43 120.0 . .
C50 C44 C45 120.1 . .
C44 C45 C53 118.5 . .
C46 C45 C44 119.1 . .
C46 C45 C53 122.4 . .
C41 C46 C45 120.8 . .
C48 C47 C43 121.4 . .
C47 C48 C49 121.4 . .
C54 C49 C48 122.4 . .
C54 C49 C50 119.1 . .
C50 C49 C48 118.5 . .
C44 C50 C49 120.1 . .
C44 C50 C51 120.1 . .
C49 C50 C51 119.8 . .
C50 C51 C52 118.5 . .
C56 C51 C50 119.1 . .
C56 C51 C52 122.5 . .
C53 C52 C51 121.4 . .
C52 C53 C45 121.4 . .
C56 C55 C54 120.6 . .
C55 C56 C51 120.8 . .
C58 C57 C62 119(4) . .
C57 C58 C59 127(5) . .
C58 C59 C60 113(4) . .
C63 C59 C58 125(5) . .
C63 C59 C60 121(4) . .
C61 C60 C59 123(3) . .
C61 C60 C66 119(3) . .
C66 C60 C59 118(4) . .
C62 C61 C60 115(4) . .
C69 C61 C60 117(3) . .
C69 C61 C62 127(4) . .
C61 C62 C57 123(4) . .
C59 C63 C64 118(4) . .
C63 C64 C65 125(4) . .
C64 C65 C66 119(4) . .
C70 C65 C64 120(5) . .
C70 C65 C66 121(4) . .
C65 C66 C60 120(4) . .
C67 C66 C60 121(4) . .
C67 C66 C65 119(4) . .
C66 C67 C68 119(4) . .
C72 C67 C66 122(4) . .
C72 C67 C68 119(4) . .
C69 C68 C67 114(3) . .
C61 C69 C68 127(4) . .
C65 C70 C71 118(4) . .
C72 C71 C70 120(4) . .
C67 C72 C71 119(5) . .

loop_
_geom_bond_atom_site_label_1
_geom_bond_atom_site_label_2
_geom_bond_distance
_geom_bond_site_symmetry_2
Au1 Au3 3.2142(15) .
Au1 C17 1.97(3) .
Au1 C18 1.96(3) .
Au2 Au4 3.0529(14) .
Au2 C19 2.03(3) .
Au2 C20 1.98(3) .
Au3 C37 2.03(3) .
Au3 C39 1.96(3) 2_545
Au4 C38 1.97(3) .
Au4 C40 1.96(4) .
Zn1 N1 2.19(2) 4_545
Zn1 N2 2.16(2) .
Zn1 N3 2.18(2) .
Zn1 N4 2.10(3) 2
Zn1 N5 2.20(3) 2_545
Zn1 N6 2.14(2) .
Zn2 N7 2.143(19) 4_545
Zn2 N8 2.14(2) .
Zn2 N9 2.17(3) .
Zn2 N10 2.18(2) .
Zn2 N11 2.14(2) 2_554
Zn2 N12 2.16(3) .
N1 Zn1 2.19(2) 4_444
N1 C1 1.35(3) .
N1 C5 1.26(3) .
N2 C14 1.41(3) .
N2 C15 1.33(3) .
N3 C18 1.15(4) .
N4 Zn1 2.10(3) 2_554
N4 C19 1.14(4) .
N5 Zn1 2.20(3) 2_544
N5 C17 1.15(4) .
N6 C20 1.15(3) .
N7 Zn2 2.143(19) 4_444
N7 C21 1.28(3) .
N7 C25 1.38(3) .
N8 C34 1.36(3) .
N8 C35 1.31(3) .
N9 C37 1.07(4) .
N10 C38 1.12(3) .
N11 Zn2 2.14(2) 2
N11 C40 1.16(4) .
N12 C39 1.13(4) .
C1 C2 1.35(3) .
C2 C3 1.38(3) .
C3 C4 1.36(4) .
C3 C6 1.50(4) .
C4 C5 1.41(3) .
C6 C7 1.41(4) .
C6 C11 1.36(3) .
C7 C8 1.36(3) .
C8 C9 1.46(3) .
C9 C10 1.33(4) .
C9 C12 1.50(4) .
C10 C11 1.37(3) .
C12 C13 1.42(4) .
C12 C16 1.36(3) .
C13 C14 1.36(3) .
C15 C16 1.38(3) .
C21 C22 1.38(3) .
C22 C23 1.41(3) .
C23 C24 1.33(3) .
C23 C26 1.43(3) .
C24 C25 1.37(3) .
C26 C27 1.42(4) .
C26 C31 1.38(3) .
C27 C28 1.43(3) .
C28 C29 1.37(3) .
C29 C30 1.30(3) .
C29 C32 1.53(3) .
C30 C31 1.41(3) .
C32 C33 1.36(3) .
C32 C36 1.37(3) .
C33 C34 1.38(3) .
C35 C36 1.37(3) .
C39 Au3 1.96(3) 2_544
C54 C49 1.4030 .
C54 C55 1.3920 .
C41 C42 1.3921 .
C41 C46 1.3927 .
C42 C43 1.4027 .
C43 C44 1.4272 .
C43 C47 1.4361 .
C44 C45 1.4263 .
C44 C50 1.4253 .
C45 C46 1.4022 .
C45 C53 1.4370 .
C47 C48 1.3596 .
C48 C49 1.4366 .
C49 C50 1.4269 .
C50 C51 1.4274 .
C51 C52 1.4371 .
C51 C56 1.4021 .
C52 C53 1.3590 .
C55 C56 1.3917 .
C57 C58 1.27(4) .
C57 C62 1.39(4) .
C58 C59 1.37(5) .
C59 C60 1.45(5) .
C59 C63 1.37(4) .
C60 C61 1.41(4) .
C60 C66 1.42(4) .
C61 C62 1.39(4) .
C61 C69 1.36(4) .
C63 C64 1.37(5) .
C64 C65 1.38(4) .
C65 C66 1.40(4) .
C65 C70 1.37(5) .
C66 C67 1.39(5) .
C67 C68 1.51(4) .
C67 C72 1.37(5) .
C68 C69 1.37(4) .
C70 C71 1.47(6) .
C71 C72 1.38(5) .
